data_2201703
loop_
_publ_author_name
'Zhou, Zhao-Hui'
'Ye, Jian-Jun'
'Zhong, Hao'
'Ng, Seik Weng'

_publ_section_title
;
 Diaquadi(<small>L</small>-lactato)nickel(II)
;
_journal_issue 7
_journal_name_full 'Acta Crystallographica Section E'
_journal_page_first m326
_journal_page_last m327
_journal_paper_doi 10.1107/S160053680200956X
_journal_volume 58
_journal_year 2002
_chemical_formula_iupac '[Ni (C3 H5 O3)2 (H2 O)2]'
_chemical_formula_moiety 'C6 H14 Ni O8'
_chemical_formula_sum 'C6 H14 Ni O8'
_chemical_formula_weight 272.88
_chemical_name_systematic
;
Bis(L-lactato)diaquanickel(II)
;
_space_group_IT_number 19
_symmetry_cell_setting orthorhombic
_symmetry_space_group_name_Hall 'P 2ac 2ab'
_symmetry_space_group_name_H-M 'P 21 21 21'
_atom_sites_solution_hydrogens geom
_atom_sites_solution_primary direct
_atom_sites_solution_secondary difmap
_audit_creation_method SHELXL-97
_cell_angle_alpha 90.00
_cell_angle_beta 90.00
_cell_angle_gamma 90.00
_cell_formula_units_Z 4
_cell_length_a 6.0330(10)
_cell_length_b 11.8050(10)
_cell_length_c 14.3540(10)
_cell_measurement_reflns_used 25
_cell_measurement_temperature 298(2)
_cell_measurement_theta_max 15.0
_cell_measurement_theta_min 12.0
_cell_volume 1022.3(2)
_computing_cell_refinement 'CAD-4 VAX/PC'
_computing_data_collection 'CAD-4 VAX/PC (Enraf-Nonius, 1988)'
_computing_data_reduction 'NRCVAX (Gabe et al., 1989)'
_computing_molecular_graphics 'ORTEPII (Johnson, 1976)'
_computing_publication_material SHELXL97
_computing_structure_refinement 'SHELXL97 (Sheldrick, 1997)'
_computing_structure_solution 'SHELXS97 (Sheldrick, 1997)'
_diffrn_ambient_temperature 298(2)
_diffrn_measured_fraction_theta_full 1.000
_diffrn_measured_fraction_theta_max 1.000
_diffrn_measurement_device_type 'Enraf-Nonius CAD-4'
_diffrn_measurement_method \w
_diffrn_radiation_monochromator graphite
_diffrn_radiation_source 'fine-focus sealed tube'
_diffrn_radiation_type MoK\a
_diffrn_radiation_wavelength 0.71073
_diffrn_reflns_av_R_equivalents 0.000
_diffrn_reflns_av_sigmaI/netI 0.061
_diffrn_reflns_limit_h_max 7
_diffrn_reflns_limit_h_min 0
_diffrn_reflns_limit_k_max 15
_diffrn_reflns_limit_k_min 0
_diffrn_reflns_limit_l_max 18
_diffrn_reflns_limit_l_min 0
_diffrn_reflns_number 1375
_diffrn_reflns_theta_full 27.5
_diffrn_reflns_theta_max 27.5
_diffrn_reflns_theta_min 2.2
_diffrn_standards_decay_% 0
_diffrn_standards_interval_time 60
_diffrn_standards_number 3
_exptl_absorpt_coefficient_mu 1.92
_exptl_absorpt_correction_T_max 0.698
_exptl_absorpt_correction_T_min 0.611
_exptl_absorpt_correction_type empirical
_exptl_absorpt_process_details 'via \y scan (North et al., 1968)'
_exptl_crystal_colour Green
_exptl_crystal_density_diffrn 1.773
_exptl_crystal_density_method 'not measured'
_exptl_crystal_description Block
_exptl_crystal_F_000 568
_exptl_crystal_size_max 0.30
_exptl_crystal_size_mid 0.19
_exptl_crystal_size_min 0.15
_refine_diff_density_max 0.78
_refine_diff_density_min -0.57
_refine_ls_abs_structure_details
;
Flack & Schwarzenbach (1988); no Friedel pairs,
still the absolute configuration is in agreement
with known L-lactate.
;
_refine_ls_abs_structure_Flack 0.00(4)
_refine_ls_extinction_method none
_refine_ls_goodness_of_fit_ref 1.01
_refine_ls_hydrogen_treatment mixed
_refine_ls_matrix_type full
_refine_ls_number_parameters 154
_refine_ls_number_reflns 1375
_refine_ls_number_restraints 8
_refine_ls_restrained_S_all 1.01
_refine_ls_R_factor_all 0.060
_refine_ls_R_factor_gt 0.047
_refine_ls_shift/su_max 0.001
_refine_ls_shift/su_mean 0.001
_refine_ls_structure_factor_coef Fsqd
_refine_ls_weighting_details 'calc w = 1/[\s^2^(Fo^2^)+(0.0602P)^2^] where P  = (Fo^2^+2Fc^2^)/3'
_refine_ls_weighting_scheme calc
_refine_ls_wR_factor_gt 0.106
_refine_ls_wR_factor_ref 0.113
_reflns_number_gt 1138
_reflns_number_total 1375
_reflns_threshold_expression I>2\s(I)
_cod_data_source_file ya6109.cif
_cod_data_source_block I
_cod_depositor_comments
;
The following automatic conversions were performed:
'_symmetry_cell_setting' value 'Orthorhombic' changed to 'orthorhombic'
according to '/home/saulius/struct/CIF-dictionaries/cif_core.dic'
dictionary named 'cif_core.dic' version 2.4.1 from 2010-06-29.

Automatic conversion script
Id: cif_fix_enum 1527 2010-12-29 10:47:43Z saulius 

The following automatic conversions were performed:

'_symmetry_cell_setting' value 'Orthorhombic' changed to
'orthorhombic' according to
/home/saulius/struct/CIF-dictionaries/cif_core.dic dictionary named
'cif_core.dic' version 2.4.1 from 2010-06-29.

Automatic conversion script
Id: cif_fix_values 1715 2011-07-08 13:25:40Z adriana 
;
_cod_database_code 2201703
_cod_database_fobs_code 2201703

loop_
_symmetry_equiv_pos_as_xyz
'x, y, z'
'-x+1/2, -y, z+1/2'
'x+1/2, -y+1/2, -z'
'-x, y+1/2, -z+1/2'

loop_
_atom_site_label
_atom_site_fract_x
_atom_site_fract_y
_atom_site_fract_z
_atom_site_U_iso_or_equiv
_atom_site_adp_type
_atom_site_calc_flag
_atom_site_refinement_flags
_atom_site_occupancy
_atom_site_disorder_assembly
_atom_site_disorder_group
_atom_site_type_symbol
Ni1 0.21070(10) 0.14551(7) 0.64264(5) 0.0184(2) Uani d . 1 . . Ni
O1 0.5193(7) 0.1637(4) 0.7046(3) 0.0250(10) Uani d . 1 . . O
O2 0.7150(9) 0.2833(4) 0.7907(3) 0.0320(10) Uani d . 1 . . O
O3 0.2359(8) 0.3156(4) 0.6510(3) 0.0280(10) Uani d D 1 . . O
O4 0.4170(10) 0.0376(4) 0.3896(3) 0.0390(10) Uani d . 1 . . O
O5 0.3460(8) 0.1432(4) 0.5135(3) 0.0250(10) Uani d . 1 . . O
O6 0.2240(10) -0.0247(3) 0.6161(3) 0.0250(10) Uani d D 1 . . O
O1w -0.0997(8) 0.1530(5) 0.5804(3) 0.0270(10) Uani d D 1 . . O
O2w 0.0622(8) 0.1366(5) 0.7694(3) 0.0290(10) Uani d D 1 . . O
C1 0.5490(10) 0.2612(6) 0.7396(5) 0.0240(10) Uani d . 1 . . C
C2 0.3870(10) 0.3555(6) 0.7204(5) 0.0270(10) Uani d . 1 . . C
C3 0.2680(10) 0.3949(6) 0.8085(5) 0.035(2) Uani d . 1 . . C
C4 0.3480(10) 0.0497(5) 0.4714(4) 0.0220(10) Uani d . 1 . . C
C5 0.2650(10) -0.0550(5) 0.5215(4) 0.026(2) Uani d . 1 . . C
C6 0.055(2) -0.1029(8) 0.4746(6) 0.051(2) Uani d . 1 . . C
H3o 0.129(8) 0.360(5) 0.639(5) 0.033 Uiso d D 1 . . H
H6o 0.200(10) -0.073(4) 0.659(3) 0.030 Uiso d D 1 . . H
H1w1 -0.221(6) 0.140(5) 0.608(4) 0.033 Uiso d D 1 . . H
H1w2 -0.110(10) 0.217(3) 0.553(4) 0.033 Uiso d D 1 . . H
H2w1 0.060(10) 0.077(3) 0.802(4) 0.035 Uiso d D 1 . . H
H2w2 -0.062(6) 0.170(5) 0.772(5) 0.035 Uiso d D 1 . . H
H2 0.4693 0.4199 0.6945 0.032 Uiso calc R 1 . . H
H3a 0.1672 0.4550 0.7931 0.052 Uiso calc R 1 . . H
H3b 0.3750 0.4219 0.8528 0.052 Uiso calc R 1 . . H
H3c 0.1872 0.3327 0.8349 0.052 Uiso calc R 1 . . H
H5 0.3808 -0.1130 0.5199 0.032 Uiso calc R 1 . . H
H6a 0.0058 -0.1690 0.5077 0.076 Uiso calc R 1 . . H
H6b 0.0874 -0.1228 0.4112 0.076 Uiso calc R 1 . . H
H6c -0.0604 -0.0466 0.4756 0.076 Uiso calc R 1 . . H

loop_
_atom_site_aniso_label
_atom_site_aniso_U_11
_atom_site_aniso_U_22
_atom_site_aniso_U_33
_atom_site_aniso_U_12
_atom_site_aniso_U_13
_atom_site_aniso_U_23
Ni1 0.0198(4) 0.0180(3) 0.0175(3) 0.0008(4) 0.0011(4) 0.0004(4)
O1 0.022(2) 0.021(2) 0.032(2) 0.002(2) 0.002(2) -0.010(2)
O2 0.027(2) 0.028(2) 0.041(3) 0.001(2) -0.007(3) -0.010(2)
O3 0.033(3) 0.023(2) 0.027(2) 0.007(2) -0.004(3) -0.004(2)
O4 0.060(4) 0.033(3) 0.024(2) -0.015(3) 0.018(3) -0.009(2)
O5 0.032(3) 0.020(2) 0.024(2) 0.000(2) 0.008(2) -0.002(2)
O6 0.039(3) 0.020(2) 0.017(2) 0.002(3) 0.006(2) 0.003(2)
O1w 0.027(3) 0.030(3) 0.024(2) 0.004(3) -0.002(2) 0.008(2)
O2w 0.034(3) 0.028(3) 0.026(2) 0.006(3) 0.005(2) 0.012(2)
C1 0.019(3) 0.024(3) 0.030(3) 0.004(3) 0.003(3) -0.004(3)
C2 0.027(3) 0.019(3) 0.034(3) -0.001(3) 0.000(3) -0.001(3)
C3 0.024(4) 0.035(4) 0.045(4) 0.006(3) -0.001(3) -0.019(3)
C4 0.023(4) 0.020(3) 0.023(3) -0.001(3) -0.001(3) -0.004(3)
C5 0.037(4) 0.020(3) 0.022(3) 0.005(3) 0.003(3) 0.001(2)
C6 0.062(6) 0.054(5) 0.037(4) -0.036(5) 0.001(5) -0.003(4)

loop_
_atom_type_symbol
_atom_type_description
_atom_type_scat_dispersion_real
_atom_type_scat_dispersion_imag
_atom_type_scat_source
C C 0.0033 0.0016 'International Tables Vol C Tables 4.2.6.8 and 6.1.1.4'
H H 0.0000 0.0000 'International Tables Vol C Tables 4.2.6.8 and 6.1.1.4'
O O 0.0106 0.0060 'International Tables Vol C Tables 4.2.6.8 and 6.1.1.4'
Ni Ni 0.3393 1.1124 'International Tables Vol C Tables 4.2.6.8 and 6.1.1.4'

loop_
_geom_angle_atom_site_label_1
_geom_angle_atom_site_label_2
_geom_angle_atom_site_label_3
_geom_angle
_geom_angle_publ_flag
O1 Ni1 O3 78.7(2) yes
O1 Ni1 O5 91.8(2) yes
O1 Ni1 O6 98.5(2) yes
O1 Ni1 O1w 171.6(2) yes
O1 Ni1 O2w 91.0(2) yes
O3 Ni1 O5 92.2(2) yes
O3 Ni1 O6 170.3(2) yes
O3 Ni1 O1w 92.9(2) yes
O3 Ni1 O2w 91.8(2) yes
O5 Ni1 O6 78.5(2) yes
O5 Ni1 O1w 88.3(2) yes
O5 Ni1 O2w 175.5(2) yes
O6 Ni1 O1w 89.7(2) yes
O6 Ni1 O2w 97.6(2) yes
O1w Ni1 O2w 89.4(2) yes
C1 O1 Ni1 113.0(4) no
C2 O3 Ni1 114.7(4) no
C4 O5 Ni1 117.1(4) no
C5 O6 Ni1 115.5(3) no
O1 C1 O2 121.9(6) no
O1 C1 C2 120.3(6) no
O2 C1 C2 117.8(6) no
O3 C2 C1 107.4(6) no
O3 C2 C3 112.1(6) no
C1 C2 C3 112.3(6) no
O4 C4 O5 123.7(6) no
O4 C4 C5 117.4(5) no
O5 C4 C5 119.0(5) no
O6 C5 C4 107.7(5) no
O6 C5 C6 111.4(6) no
C4 C5 C6 111.4(6) no
C2 O3 H3o 115(5) no
Ni1 O3 H3o 123(5) no
C5 O6 H6o 123(5) no
Ni1 O6 H6o 121(5) no
Ni1 O1w H1w1 125(5) no
Ni1 O1w H1w2 106(5) no
H1w1 O1w H1w2 110(2) no
Ni1 O2w H2w1 123(4) no
Ni1 O2w H2w2 114(5) no
H2w1 O2w H2w2 110(2) no
O3 C2 H2 108.3 no
C1 C2 H2 108.3 no
C3 C2 H2 108.3 no
C2 C3 H3a 109.5 no
C2 C3 H3b 109.5 no
H3a C3 H3b 109.5 no
C2 C3 H3c 109.5 no
H3a C3 H3c 109.5 no
H3b C3 H3c 109.5 no
O6 C5 H5 108.8 no
C4 C5 H5 108.8 no
C6 C5 H5 108.8 no
C5 C6 H6a 109.5 no
C5 C6 H6b 109.5 no
H6a C6 H6b 109.5 no
C5 C6 H6c 109.5 no
H6a C6 H6c 109.5 no
H6b C6 H6c 109.5 no

loop_
_geom_bond_atom_site_label_1
_geom_bond_atom_site_label_2
_geom_bond_site_symmetry_2
_geom_bond_distance
_geom_bond_publ_flag
Ni1 O1 . 2.075(5) yes
Ni1 O3 . 2.017(4) yes
Ni1 O5 . 2.025(4) yes
Ni1 O6 . 2.046(4) yes
Ni1 O1w . 2.077(5) yes
Ni1 O2w . 2.031(4) yes
O1 C1 . 1.269(8) no
O2 C1 . 1.267(8) no
O3 C2 . 1.431(8) no
O4 C4 . 1.254(8) no
O5 C4 . 1.257(7) no
O6 C5 . 1.427(7) no
C1 C2 . 1.506(9) no
C2 C3 . 1.527(9) no
C4 C5 . 1.516(8) no
C5 C6 . 1.540(10) no
O3 H3o . 0.850(10) no
O6 H6o . 0.850(10) no
O1w H1w1 . 0.850(10) no
O1w H1w2 . 0.850(10) no
O2w H2w1 . 0.850(10) no
O2w H2w2 . 0.850(10) no
C2 H2 . 0.9800 no
C3 H3a . 0.9600 no
C3 H3b . 0.9600 no
C3 H3c . 0.9600 no
C5 H5 . 0.9800 no
C6 H6a . 0.9600 no
C6 H6b . 0.9600 no
C6 H6c . 0.9600 no

loop_
_geom_hbond_atom_site_label_D
_geom_hbond_atom_site_label_H
_geom_hbond_atom_site_label_A
_geom_hbond_site_symmetry_A
_geom_hbond_distance_DH
_geom_hbond_distance_HA
_geom_hbond_distance_DA
_geom_hbond_angle_DHA
_geom_hbond_publ_flag
O1w H1w1 O1 1_455 0.850(10) 2.11(3) 2.911(6) 158(7) yes
O1w H1w2 O5 3_456 0.850(10) 1.93(2) 2.778(7) 174(7) yes
O2w H2w2 O2 1_455 0.850(10) 1.92(2) 2.735(7) 162(7) yes
O2w H2w1 O4 2 0.850(10) 1.85(2) 2.687(7) 170(7) yes
O3 H3o O4 3_456 0.850(10) 1.810(10) 2.657(7) 176(8) yes
O6 H6o O2 4_646 0.850(10) 1.91(4) 2.658(6) 147(7) yes

loop_
_geom_torsion_atom_site_label_1
_geom_torsion_atom_site_label_2
_geom_torsion_atom_site_label_3
_geom_torsion_atom_site_label_4
_geom_torsion
_geom_torsion_publ_flag
O3 Ni1 O1 C1 17.6(5) no
O5 Ni1 O1 C1 109.4(5) no
O2w Ni1 O1 C1 -74.1(5) no
O6 Ni1 O1 C1 -171.9(5) no
O5 Ni1 O3 C2 -113.9(4) no
O2w Ni1 O3 C2 68.2(4) no
O1 Ni1 O3 C2 -22.5(4) no
O1w Ni1 O3 C2 157.7(4) no
O3 Ni1 O5 C4 -173.4(5) no
O6 Ni1 O5 C4 9.6(5) no
O1 Ni1 O5 C4 107.9(5) no
O1w Ni1 O5 C4 -80.5(5) no
O5 Ni1 O6 C5 -13.7(5) no
O2w Ni1 O6 C5 164.0(5) no
O1 Ni1 O6 C5 -103.9(5) no
O1w Ni1 O6 C5 74.6(5) no
Ni1 O1 C1 O2 170.7(5) no
Ni1 O1 C1 C2 -10.1(8) no
Ni1 O3 C2 C1 22.7(6) no
Ni1 O3 C2 C3 -101.0(6) no
O1 C1 C2 O3 -7.9(9) no
O2 C1 C2 O3 171.4(6) no
O1 C1 C2 C3 115.8(7) no
O2 C1 C2 C3 -65.0(8) no
Ni1 O5 C4 O4 176.3(6) no
Ni1 O5 C4 C5 -3.9(8) no
Ni1 O6 C5 C4 14.9(7) no
Ni1 O6 C5 C6 -107.5(6) no
O4 C4 C5 O6 172.5(7) no
O5 C4 C5 O6 -7.3(9) no
O4 C4 C5 C6 -65.1(9) no
O5 C4 C5 C6 115.1(7) no
